data_4327468
loop_
_publ_author_name
'Kyoungja Woo'
'Hojeong Paek'
'Wan In Lee'

_publ_contact_author_email kjwoo@kist.re.kr
_publ_contact_author_fax 82-2-958-5529
_publ_contact_author_phone 82-2-958-5265
_publ_section_title
;
 Coordination Polyhedron and Chemical Vapor Deposition of
 Cu(hfacac)2(t-BuNH2)
;
_journal_name_full 'Inorganic Chemistry'
_journal_page_first 6484
_journal_page_last 6488
_journal_paper_doi 10.1021/ic034360+
_journal_volume 42
_journal_year 2003
_chemical_formula_sum 'C14 H13 Cu F12 N O4'
_chemical_formula_weight 550.79
_space_group_IT_number 14
_symmetry_cell_setting monoclinic
_symmetry_space_group_name_Hall '-P 2ybc'
_symmetry_space_group_name_H-M 'P 1 21/c 1'
_atom_sites_solution_hydrogens geom
_atom_sites_solution_primary direct
_atom_sites_solution_secondary difmap
_audit_creation_method SHELXL-97
_cell_angle_alpha 90.00
_cell_angle_beta 111.839(5)
_cell_angle_gamma 90.00
_cell_formula_units_Z 4
_cell_length_a 9.6699(4)
_cell_length_b 18.0831(10)
_cell_length_c 12.8864(11)
_cell_measurement_reflns_used 25
_cell_measurement_temperature 293(2)
_cell_measurement_theta_max 12.75
_cell_measurement_theta_min 11.38
_cell_volume 2091.6(2)
_computing_cell_refinement 'CAD-4 software (Enraf-Nonius, 1988)'
_computing_data_collection 'CAD-4 software (Enraf-Nonius, 1988)'
_computing_data_reduction 'Xtal3.2 (Hall & Stewart, 1992)'
_computing_molecular_graphics 'ORTEP3 (Jonson & Burrett, 1998)'
_computing_publication_material SHELXL-97(Sheldrick,1997)
_computing_structure_refinement 'SHELXL-97 (Sheldrick, 1997)'
_computing_structure_solution 'SHELXS-97 (Sheldrick, 1990)'
_diffrn_ambient_temperature 293(2)
_diffrn_measurement_device_type 'Enraf-Nonius CAD-4'
_diffrn_measurement_method \w/2\q
_diffrn_radiation_monochromator graphite
_diffrn_radiation_source 'fine-focus sealed tube'
_diffrn_radiation_type MoK\a
_diffrn_radiation_wavelength 0.71070
_diffrn_reflns_av_R_equivalents 0.0137
_diffrn_reflns_av_sigmaI/netI 0.0470
_diffrn_reflns_limit_h_max 11
_diffrn_reflns_limit_h_min 0
_diffrn_reflns_limit_k_max 22
_diffrn_reflns_limit_k_min -6
_diffrn_reflns_limit_l_max 14
_diffrn_reflns_limit_l_min -15
_diffrn_reflns_number 4370
_diffrn_reflns_theta_max 25.97
_diffrn_reflns_theta_min 2.04
_diffrn_standards_decay_% 8.70
_diffrn_standards_interval_count 3600
_diffrn_standards_number 2
_exptl_absorpt_coefficient_mu 1.170
_exptl_absorpt_correction_T_max 1.00
_exptl_absorpt_correction_T_min 0.84
_exptl_absorpt_correction_type '\y scans'
_exptl_crystal_colour Green
_exptl_crystal_density_diffrn 1.749
_exptl_crystal_description Block
_exptl_crystal_F_000 1092
_exptl_crystal_size_max 0.65
_exptl_crystal_size_mid 0.50
_exptl_crystal_size_min 0.50
_refine_diff_density_max 0.717
_refine_diff_density_min -0.636
_refine_diff_density_rms 0.082
_refine_ls_extinction_method none
_refine_ls_goodness_of_fit_all 1.180
_refine_ls_goodness_of_fit_obs 1.276
_refine_ls_hydrogen_treatment mixed
_refine_ls_matrix_type full
_refine_ls_number_parameters 294
_refine_ls_number_reflns 4088
_refine_ls_number_restraints 0
_refine_ls_restrained_S_all 1.180
_refine_ls_restrained_S_obs 1.276
_refine_ls_R_factor_all 0.1032
_refine_ls_R_factor_obs 0.0576
_refine_ls_shift/esd_max 0.008
_refine_ls_shift/esd_mean 0.001
_refine_ls_structure_factor_coef Fsqd
_refine_ls_weighting_details 'w=1/[\s^2^(Fo^2^)+(0.1000P)^2^+0.0000P] where P=(Fo^2^+2Fc^2^)/3'
_refine_ls_weighting_scheme calc
_refine_ls_wR_factor_all 0.1819
_refine_ls_wR_factor_obs 0.1590
_reflns_number_observed 2752
_reflns_number_total 4088
_reflns_observed_criterion >2sigma(I)
_cod_data_source_file ic0343602Bsi20030403_035545.cif
_cod_data_source_block Cu(hfacac)2(t-BuNH2)
_cod_depositor_comments
;
The following automatic conversions were performed:

'_refine_ls_weighting_scheme' value 'calc
w=1/[\s^2^(Fo^2^)+(0.1000P)^2^+0.0000P] where P=(Fo^2^+2Fc^2^)/3' was
changed to 'calc'. New tag '_refine_ls_weighting_details' was
created. The value of the new tag was set to
'w=1/[\s^2^(Fo^2^)+(0.1000P)^2^+0.0000P] where P=(Fo^2^+2Fc^2^)/3'.

Automatic conversion script
Id: cif_fix_values 3143 2015-03-26 13:38:13Z robertas 
;
_cod_database_code 4327468

loop_
_symmetry_equiv_pos_as_xyz
'x, y, z'
'-x, y+1/2, -z+1/2'
'-x, -y, -z'
'x, -y-1/2, z-1/2'

loop_
_atom_site_aniso_label
_atom_site_aniso_U_11
_atom_site_aniso_U_22
_atom_site_aniso_U_33
_atom_site_aniso_U_23
_atom_site_aniso_U_13
_atom_site_aniso_U_12
Cu1 0.0449(3) 0.0397(3) 0.0531(4) 0.0040(3) 0.0231(3) 0.0003(3)
F1 0.070(2) 0.074(2) 0.081(2) 0.006(2) 0.022(2) -0.033(2)
F2 0.102(3) 0.082(2) 0.083(2) -0.003(2) 0.065(2) -0.010(2)
F3 0.067(2) 0.059(2) 0.074(2) 0.016(2) 0.014(2) -0.001(2)
F4 0.120(4) 0.263(8) 0.077(3) -0.043(4) 0.017(3) -0.053(5)
F5 0.209(6) 0.138(4) 0.053(2) -0.015(2) 0.049(3) -0.062(4)
F6 0.282(8) 0.097(3) 0.095(3) -0.047(3) 0.051(4) 0.013(4)
F7 0.273(9) 0.062(3) 0.427(13) -0.027(5) 0.273(10) 0.004(4)
F8 0.146(5) 0.223(8) 0.192(7) 0.027(5) 0.056(5) 0.123(6)
F9 0.265(7) 0.143(5) 0.204(6) 0.034(4) 0.191(6) 0.088(5)
F10 0.290(10) 0.190(7) 0.443(14) 0.235(9) 0.292(11) 0.155(7)
F11 0.459(17) 0.167(6) 0.156(6) 0.045(5) 0.179(9) -0.049(8)
F12 0.206(8) 0.196(7) 0.308(11) 0.174(8) -0.034(7) -0.108(6)
O1 0.046(2) 0.043(2) 0.049(2) 0.0002(14) 0.0192(15) -0.0072(14)
O2 0.064(2) 0.061(2) 0.050(2) 0.004(2) 0.020(2) -0.009(2)
O3 0.056(2) 0.053(2) 0.064(2) 0.009(2) 0.031(2) 0.009(2)
O4 0.057(2) 0.048(2) 0.062(2) 0.009(2) 0.029(2) -0.002(2)
N1 0.039(2) 0.046(2) 0.053(2) 0.000(2) 0.015(2) 0.001(2)
C1 0.041(2) 0.039(2) 0.050(3) 0.001(2) 0.020(2) -0.001(2)
C2 0.059(3) 0.048(3) 0.053(3) -0.010(2) 0.019(2) -0.010(2)
C3 0.052(3) 0.051(3) 0.050(3) -0.008(2) 0.019(2) -0.001(2)
C4 0.052(3) 0.053(3) 0.062(3) -0.001(2) 0.024(3) -0.011(2)
C5 0.110(6) 0.076(4) 0.058(4) -0.015(3) 0.031(4) -0.021(4)
C6 0.051(3) 0.059(3) 0.057(3) 0.002(3) 0.026(2) 0.009(2)
C7 0.070(3) 0.075(4) 0.061(3) 0.010(3) 0.038(3) 0.000(3)
C8 0.052(3) 0.058(3) 0.053(3) 0.008(2) 0.022(2) -0.001(2)
C9 0.114(6) 0.097(6) 0.111(6) 0.026(5) 0.072(5) 0.045(5)
C10 0.102(6) 0.089(5) 0.137(7) 0.040(5) 0.087(6) 0.006(5)
C11 0.041(3) 0.050(3) 0.074(4) -0.004(3) 0.013(2) 0.011(2)
C12 0.072(4) 0.076(4) 0.104(5) -0.023(4) 0.026(4) 0.021(3)
C13 0.084(5) 0.084(4) 0.073(4) 0.010(3) 0.012(4) 0.029(4)
C14 0.046(3) 0.077(4) 0.118(5) -0.012(4) 0.033(3) -0.002(3)

loop_
_atom_site_label
_atom_site_type_symbol
_atom_site_fract_x
_atom_site_fract_y
_atom_site_fract_z
_atom_site_U_iso_or_equiv
_atom_site_thermal_displace_type
_atom_site_occupancy
_atom_site_calc_flag
_atom_site_refinement_flags
Cu1 Cu 0.58195(6) 0.96778(3) 0.15007(5) 0.0445(2) Uani 1 d .
F1 F 0.8778(4) 1.1974(2) 0.0876(3) 0.0767(10) Uani 1 d .
F2 F 0.8009(4) 1.1121(2) -0.0344(3) 0.0805(10) Uani 1 d .
F3 F 0.6467(4) 1.1902(2) -0.0153(3) 0.0700(9) Uani 1 d .
F4 F 1.0210(7) 1.1070(4) 0.4647(4) 0.159(3) Uani 1 d .
F5 F 0.8609(7) 1.0608(3) 0.5171(3) 0.133(2) Uani 1 d .
F6 F 0.8360(9) 1.1665(3) 0.4510(4) 0.163(3) Uani 1 d .
F7 F 0.3486(10) 1.1522(3) 0.2566(9) 0.213(4) Uani 1 d .
F8 F 0.1579(8) 1.0970(4) 0.1667(6) 0.189(3) Uani 1 d .
F9 F 0.2434(8) 1.0884(3) 0.3379(6) 0.174(3) Uani 1 d .
F10 F 0.5208(11) 0.7851(4) 0.3637(10) 0.263(6) Uani 1 d .
F11 F 0.4321(14) 0.8432(4) 0.4442(7) 0.242(5) Uani 1 d .
F12 F 0.3085(10) 0.8030(5) 0.3082(9) 0.274(6) Uani 1 d .
O1 O 0.6453(4) 1.0475(2) 0.0755(3) 0.0458(7) Uani 1 d .
O2 O 0.7325(4) 1.0111(2) 0.3147(3) 0.0588(9) Uani 1 d .
O3 O 0.4298(4) 1.0357(2) 0.1674(3) 0.0549(8) Uani 1 d .
O4 O 0.5183(4) 0.8898(2) 0.2258(3) 0.0537(8) Uani 1 d .
N1 N 0.6732(4) 0.8902(2) 0.0861(3) 0.0466(9) Uani 1 d .
H1A H 0.6133(4) 0.8503(2) 0.0734(3) 0.056 Uiso 1 calc R
H1B H 0.6671(4) 0.9067(2) 0.0187(3) 0.056 Uiso 1 calc R
C1 C 0.7381(5) 1.0981(2) 0.1244(4) 0.0428(10) Uani 1 d .
C2 C 0.8102(6) 1.1137(3) 0.2348(4) 0.0538(12) Uani 1 d .
H2 H 0.8713(6) 1.1552(3) 0.2539(4) 0.065 Uiso 1 calc R
C3 C 0.7975(6) 1.0702(3) 0.3223(4) 0.0508(12) Uani 1 d .
C4 C 0.7677(6) 1.1500(3) 0.0404(4) 0.0548(12) Uani 1 d .
C5 C 0.8762(9) 1.1009(4) 0.4405(5) 0.081(2) Uani 1 d .
C6 C 0.3730(6) 1.0266(3) 0.2388(4) 0.0543(12) Uani 1 d .
C7 C 0.3791(7) 0.9637(3) 0.3030(5) 0.0648(14) Uani 1 d .
H7 H 0.3372(7) 0.9650(3) 0.3573(5) 0.078 Uiso 1 calc R
C8 C 0.4466(6) 0.8993(3) 0.2871(4) 0.0535(12) Uani 1 d .
C9 C 0.2835(11) 1.0919(5) 0.2546(8) 0.099(2) Uani 1 d .
C10 C 0.4311(10) 0.8303(5) 0.3464(8) 0.097(3) Uani 1 d .
C11 C 0.8313(5) 0.8622(3) 0.1451(5) 0.0574(13) Uani 1 d .
C12 C 0.8591(8) 0.7981(4) 0.0768(6) 0.086(2) Uani 1 d .
H12A H 0.8520(58) 0.8161(7) 0.0048(17) 0.129 Uiso 1 calc R
H12B H 0.7859(36) 0.7602(13) 0.0673(38) 0.129 Uiso 1 calc R
H12C H 0.9568(24) 0.7781(19) 0.1156(22) 0.129 Uiso 1 calc R
C13 C 0.8451(8) 0.8349(4) 0.2602(5) 0.085(2) Uani 1 d .
H13A H 0.7701(36) 0.7982(20) 0.2524(6) 0.128 Uiso 1 calc R
H13B H 0.8321(55) 0.8756(6) 0.3034(15) 0.128 Uiso 1 calc R
H13C H 0.9420(21) 0.8135(25) 0.2974(17) 0.128 Uiso 1 calc R
C14 C 0.9362(6) 0.9253(3) 0.1536(6) 0.080(2) Uani 1 d .
H14A H 0.9166(37) 0.9453(18) 0.0805(8) 0.119 Uiso 1 calc R
H14B H 1.0371(6) 0.9078(7) 0.1847(39) 0.119 Uiso 1 calc R
H14C H 0.9219(40) 0.9631(13) 0.2010(34) 0.119 Uiso 1 calc R

loop_
_atom_type_symbol
_atom_type_description
_atom_type_scat_dispersion_real
_atom_type_scat_dispersion_imag
_atom_type_scat_source
C C 0.0033 0.0016 'International Tables Vol C Tables 4.2.6.8 and 6.1.1.4'
H H 0.0000 0.0000 'International Tables Vol C Tables 4.2.6.8 and 6.1.1.4'
N N 0.0061 0.0033 'International Tables Vol C Tables 4.2.6.8 and 6.1.1.4'
O O 0.0106 0.0060 'International Tables Vol C Tables 4.2.6.8 and 6.1.1.4'
F F 0.0171 0.0103 'International Tables Vol C Tables 4.2.6.8 and 6.1.1.4'
Cu Cu 0.3201 1.2651 'International Tables Vol C Tables 4.2.6.8 and 6.1.1.4'

loop_
_geom_angle_atom_site_label_1
_geom_angle_atom_site_label_2
_geom_angle_atom_site_label_3
_geom_angle
O4 Cu1 O1 179.02(14)
O4 Cu1 N1 88.2(2)
O1 Cu1 N1 92.8(2)
O4 Cu1 O3 90.33(14)
O1 Cu1 O3 88.86(14)
N1 Cu1 O3 160.1(2)
O4 Cu1 O2 89.65(14)
O1 Cu1 O2 89.75(13)
N1 Cu1 O2 114.2(2)
O3 Cu1 O2 85.65(15)
C1 O1 Cu1 125.4(3)
C3 O2 Cu1 121.2(3)
C6 O3 Cu1 123.2(3)
C8 O4 Cu1 125.2(3)
C11 N1 Cu1 123.1(3)
O1 C1 C2 131.2(4)
O1 C1 C4 111.9(4)
C2 C1 C4 116.9(4)
C1 C2 C3 123.7(5)
O2 C3 C2 127.9(5)
O2 C3 C5 116.4(5)
C2 C3 C5 115.7(5)
F2 C4 F1 107.4(4)
F2 C4 F3 107.0(4)
F1 C4 F3 106.8(4)
F2 C4 C1 111.0(4)
F1 C4 C1 113.6(4)
F3 C4 C1 110.8(4)
F6 C5 F5 108.7(7)
F6 C5 F4 103.7(7)
F5 C5 F4 106.4(7)
F6 C5 C3 112.7(6)
F5 C5 C3 114.0(6)
F4 C5 C3 110.8(6)
O3 C6 C7 127.8(5)
O3 C6 C9 115.1(5)
C7 C6 C9 117.0(5)
C8 C7 C6 121.0(5)
O4 C8 C7 128.0(5)
O4 C8 C10 113.2(5)
C7 C8 C10 118.8(5)
F7 C9 F9 109.5(9)
F7 C9 F8 104.6(8)
F9 C9 F8 104.8(7)
F7 C9 C6 111.8(7)
F9 C9 C6 116.2(6)
F8 C9 C6 109.1(7)
F10 C10 F12 110.1(11)
F10 C10 F11 102.1(10)
F12 C10 F11 97.0(8)
F10 C10 C8 118.6(6)
F12 C10 C8 113.7(8)
F11 C10 C8 112.6(8)
C14 C11 N1 108.1(4)
C14 C11 C13 111.3(5)
N1 C11 C13 107.6(4)
C14 C11 C12 110.9(5)
N1 C11 C12 108.8(4)
C13 C11 C12 110.0(5)

loop_
_geom_bond_atom_site_label_1
_geom_bond_atom_site_label_2
_geom_bond_distance
Cu1 O4 1.941(3)
Cu1 O1 1.953(3)
Cu1 N1 1.992(4)
Cu1 O3 1.992(3)
Cu1 O2 2.222(4)
F1 C4 1.325(6)
F2 C4 1.317(6)
F3 C4 1.337(6)
F4 C5 1.321(9)
F5 C5 1.277(7)
F6 C5 1.272(8)
F7 C9 1.254(10)
F8 C9 1.321(10)
F9 C9 1.272(8)
F10 C10 1.151(9)
F11 C10 1.279(10)
F12 C10 1.208(10)
O1 C1 1.273(5)
O2 C3 1.225(6)
O3 C6 1.245(6)
O4 C8 1.241(6)
N1 C11 1.519(6)
C1 C2 1.361(7)
C1 C4 1.537(6)
C2 C3 1.416(7)
C3 C5 1.532(8)
C6 C7 1.394(7)
C6 C9 1.521(8)
C7 C8 1.388(8)
C8 C10 1.499(8)
C11 C14 1.503(8)
C11 C13 1.521(8)
C11 C12 1.538(7)

loop_
_geom_torsion_atom_site_label_1
_geom_torsion_atom_site_label_2
_geom_torsion_atom_site_label_3
_geom_torsion_atom_site_label_4
_geom_torsion
O4 Cu1 O1 C1 51.0(83)
N1 Cu1 O1 C1 -115.1(4)
O3 Cu1 O1 C1 84.8(4)
O2 Cu1 O1 C1 -0.8(4)
O4 Cu1 O2 C3 -171.7(4)
O1 Cu1 O2 C3 7.5(4)
N1 Cu1 O2 C3 100.5(4)
O3 Cu1 O2 C3 -81.3(4)
O4 Cu1 O3 C6 21.1(4)
O1 Cu1 O3 C6 -158.4(4)
N1 Cu1 O3 C6 106.6(6)
O2 Cu1 O3 C6 -68.6(4)
O1 Cu1 O4 C8 14.3(84)
N1 Cu1 O4 C8 -179.6(4)
O3 Cu1 O4 C8 -19.5(4)
O2 Cu1 O4 C8 66.1(4)
O4 Cu1 N1 C11 -88.2(4)
O1 Cu1 N1 C11 91.6(4)
O3 Cu1 N1 C11 -174.1(4)
O2 Cu1 N1 C11 0.6(4)
Cu1 O1 C1 C2 -3.7(7)
Cu1 O1 C1 C4 177.6(3)
O1 C1 C2 C3 2.9(9)
C4 C1 C2 C3 -178.4(5)
Cu1 O2 C3 C2 -10.8(7)
Cu1 O2 C3 C5 169.7(4)
C1 C2 C3 O2 6.0(9)
C1 C2 C3 C5 -174.6(5)
O1 C1 C4 F2 -50.5(5)
C2 C1 C4 F2 130.6(5)
O1 C1 C4 F1 -171.6(4)
C2 C1 C4 F1 9.5(6)
O1 C1 C4 F3 68.2(5)
C2 C1 C4 F3 -110.7(5)
O2 C3 C5 F6 -125.7(7)
C2 C3 C5 F6 54.7(8)
O2 C3 C5 F5 -1.3(9)
C2 C3 C5 F5 179.2(6)
O2 C3 C5 F4 118.6(7)
C2 C3 C5 F4 -60.9(8)
Cu1 O3 C6 C7 -13.4(8)
Cu1 O3 C6 C9 168.2(5)
O3 C6 C7 C8 -4.2(10)
C9 C6 C7 C8 174.2(7)
Cu1 O4 C8 C7 9.8(8)
Cu1 O4 C8 C10 -172.2(5)
C6 C7 C8 O4 6.6(10)
C6 C7 C8 C10 -171.3(6)
O3 C6 C9 F7 -43.1(11)
C7 C6 C9 F7 138.3(8)
O3 C6 C9 F9 -169.8(8)
C7 C6 C9 F9 11.6(12)
O3 C6 C9 F8 72.1(9)
C7 C6 C9 F8 -106.5(8)
O4 C8 C10 F10 26.5(13)
C7 C8 C10 F10 -155.2(11)
O4 C8 C10 F12 -105.2(10)
C7 C8 C10 F12 73.0(12)
O4 C8 C10 F11 145.6(9)
C7 C8 C10 F11 -36.2(12)
Cu1 N1 C11 C14 -64.4(6)
Cu1 N1 C11 C13 55.9(5)
Cu1 N1 C11 C12 175.1(4)
